data_4084954
loop_
_publ_author_name
'Campos, Jes\'us'
'Carmona, Ernesto'

_publ_section_title
;
 Rhodium and Iridium Complexes of Bulky Tertiary Phosphine Ligands.
 Searching for Isolable Cationic MIIIAlkylidenes
;
_journal_issue 11
_journal_name_full Organometallics
_journal_page_first 2212
_journal_paper_doi 10.1021/om500910t
_journal_volume 34
_journal_year 2015
_chemical_formula_moiety 'C25 H40 Ir P'
_chemical_formula_sum 'C25 H40 Ir P'
_chemical_formula_weight 563.74
_chemical_name_systematic
; 
 ? 
;
_space_group_IT_number 19
_symmetry_cell_setting orthorhombic
_symmetry_space_group_name_Hall 'P 2ac 2ab'
_symmetry_space_group_name_H-M 'P 21 21 21'
_atom_sites_solution_hydrogens geom
_atom_sites_solution_primary direct
_atom_sites_solution_secondary difmap
_audit_creation_method SHELXL-97
_cell_angle_alpha 90.00
_cell_angle_beta 90.00
_cell_angle_gamma 90.00
_cell_formula_units_Z 4
_cell_length_a 8.2676(3)
_cell_length_b 9.1408(3)
_cell_length_c 30.4909(11)
_cell_measurement_reflns_used 2387
_cell_measurement_temperature 100(2)
_cell_measurement_theta_max 30.14
_cell_measurement_theta_min 2.60
_cell_volume 2304.27(14)
_computing_cell_refinement 'Bruker SAINT'
_computing_data_collection 'Bruker APEX2'
_computing_data_reduction 'Bruker SAINT'
_computing_molecular_graphics 'Bruker SHELXTL'
_computing_publication_material 'Bruker SHELXTL'
_computing_structure_refinement 'SHELXL-97 (Sheldrick, 2008)'
_computing_structure_solution 'SHELXS-97 (Sheldrick, 2008)'
_diffrn_ambient_temperature 100(2)
_diffrn_measured_fraction_theta_full 0.994
_diffrn_measured_fraction_theta_max 0.994
_diffrn_measurement_device_type
;
 Bruker-Nonius X8kappa APEX II CCD area detector'
;
_diffrn_measurement_method 'phi and omega scans with narrow frames'
_diffrn_radiation_monochromator graphite
_diffrn_radiation_source 'fine-focus sealed tube'
_diffrn_radiation_type MoK\a
_diffrn_radiation_wavelength 0.71073
_diffrn_reflns_av_R_equivalents 0.0583
_diffrn_reflns_av_sigmaI/netI 0.0403
_diffrn_reflns_limit_h_max 9
_diffrn_reflns_limit_h_min -6
_diffrn_reflns_limit_k_max 10
_diffrn_reflns_limit_k_min -8
_diffrn_reflns_limit_l_max 34
_diffrn_reflns_limit_l_min -36
_diffrn_reflns_number 6468
_diffrn_reflns_theta_full 25.20
_diffrn_reflns_theta_max 25.20
_diffrn_reflns_theta_min 2.33
_exptl_absorpt_coefficient_mu 5.871
_exptl_absorpt_correction_T_max 0.3864
_exptl_absorpt_correction_T_min 0.2331
_exptl_absorpt_correction_type multi-scan
_exptl_absorpt_process_details
; 
 SADABS, Bruker (2006). APEX 2. Version 2.1. Bruker Analytical
 X-ray Solutions, Madison, Wisconsin, USA. 
;
_exptl_crystal_colour yellow
_exptl_crystal_density_diffrn 1.625
_exptl_crystal_density_method 'not measured'
_exptl_crystal_description prism
_exptl_crystal_F_000 1128
_exptl_crystal_size_max 0.35
_exptl_crystal_size_mid 0.25
_exptl_crystal_size_min 0.20
_refine_diff_density_max 5.384
_refine_diff_density_min -2.168
_refine_diff_density_rms 0.228
_refine_ls_abs_structure_details 'Flack H D (1983), Acta Cryst. A39, 876-881'
_refine_ls_abs_structure_Flack 0.013(16)
_refine_ls_extinction_method none
_refine_ls_goodness_of_fit_ref 1.099
_refine_ls_hydrogen_treatment constr
_refine_ls_matrix_type full
_refine_ls_number_parameters 255
_refine_ls_number_reflns 4102
_refine_ls_number_restraints 36
_refine_ls_restrained_S_all 1.095
_refine_ls_R_factor_all 0.0434
_refine_ls_R_factor_gt 0.0433
_refine_ls_shift/su_max 0.001
_refine_ls_shift/su_mean 0.000
_refine_ls_structure_factor_coef Fsqd
_refine_ls_weighting_details 'calc w=1/[\s^2^(Fo^2^)+(0.0635P)^2^+20.4361P] where P=(Fo^2^+2Fc^2^)/3'
_refine_ls_weighting_scheme calc
_refine_ls_wR_factor_gt 0.1107
_refine_ls_wR_factor_ref 0.1108
_reflns_number_gt 4087
_reflns_number_total 4102
_reflns_threshold_expression >2sigma(I)
_cod_data_source_file om500910t_si_001.cif
_cod_data_source_block jcm656
_cod_depositor_comments 'Adding full bibliography for 4084945--4084954.cif.'
_cod_database_code 4084954

loop_
_symmetry_equiv_pos_as_xyz
'x, y, z'
'-x+1/2, -y, z+1/2'
'-x, y+1/2, -z+1/2'
'x+1/2, -y+1/2, -z'

loop_
_atom_site_label
_atom_site_type_symbol
_atom_site_fract_x
_atom_site_fract_y
_atom_site_fract_z
_atom_site_U_iso_or_equiv
_atom_site_adp_type
_atom_site_occupancy
_atom_site_symmetry_multiplicity
_atom_site_calc_flag
_atom_site_refinement_flags
Ir1 Ir 0.65887(4) 0.72986(4) 0.160173(10) 0.01446(12) Uani 1 1 d .
P5 P 0.6848(3) 0.6579(3) 0.09071(8) 0.0161(5) Uani 1 1 d .
C1 C 0.4729(12) 0.8249(12) 0.2068(3) 0.0234(9) Uani 1 1 d U
C2 C 0.6322(11) 0.8181(11) 0.2268(3) 0.0235(9) Uani 1 1 d U
C3 C 0.7339(12) 0.9182(12) 0.2035(4) 0.0241(9) Uani 1 1 d U
C4 C 0.6468(12) 0.9779(11) 0.1685(3) 0.0241(10) Uani 1 1 d U
C5 C 0.4846(12) 0.9195(11) 0.1704(3) 0.0235(10) Uani 1 1 d U
C6 C 0.3275(11) 0.7463(13) 0.2234(3) 0.031(2) Uani 1 1 d .
H6A H 0.2679 0.8098 0.2436 0.047 Uiso 1 1 calc R
H6B H 0.3613 0.6573 0.2388 0.047 Uiso 1 1 calc R
H6C H 0.2576 0.7199 0.1986 0.047 Uiso 1 1 calc R
C7 C 0.6742(12) 0.7351(12) 0.2679(3) 0.029(2) Uani 1 1 d .
H7A H 0.7904 0.7142 0.2683 0.044 Uiso 1 1 calc R
H7B H 0.6135 0.6430 0.2686 0.044 Uiso 1 1 calc R
H7C H 0.6458 0.7942 0.2936 0.044 Uiso 1 1 calc R
C8 C 0.9043(12) 0.9543(12) 0.2153(4) 0.0246(10) Uani 1 1 d U
H8A H 0.9635 0.9834 0.1889 0.037 Uiso 1 1 calc R
H8B H 0.9561 0.8683 0.2284 0.037 Uiso 1 1 calc R
H8C H 0.9052 1.0350 0.2365 0.037 Uiso 1 1 calc R
C9 C 0.6955(19) 1.1117(13) 0.1417(4) 0.046(4) Uani 1 1 d .
H9A H 0.6623 1.2006 0.1572 0.070 Uiso 1 1 calc R
H9B H 0.6423 1.1081 0.1130 0.070 Uiso 1 1 calc R
H9C H 0.8131 1.1123 0.1377 0.070 Uiso 1 1 calc R
C10 C 0.3397(16) 0.9712(14) 0.1441(3) 0.037(3) Uani 1 1 d .
H10A H 0.2661 0.8889 0.1391 0.056 Uiso 1 1 calc R
H10B H 0.3764 1.0100 0.1158 0.056 Uiso 1 1 calc R
H10C H 0.2830 1.0482 0.1603 0.056 Uiso 1 1 calc R
C11 C 0.8390(11) 0.5154(10) 0.0908(3) 0.0179(17) Uani 1 1 d .
C12 C 0.9189(11) 0.5075(11) 0.1310(3) 0.021(2) Uani 1 1 d .
C13 C 1.0386(13) 0.4007(12) 0.1372(4) 0.030(2) Uani 1 1 d .
H13 H 1.0939 0.3955 0.1644 0.036 Uiso 1 1 calc R
C14 C 1.0766(13) 0.3049(13) 0.1048(4) 0.033(3) Uani 1 1 d .
H14 H 1.1560 0.2318 0.1101 0.040 Uiso 1 1 calc R
C15 C 1.0022(12) 0.3119(12) 0.0648(4) 0.029(2) Uani 1 1 d .
H15 H 1.0309 0.2441 0.0425 0.034 Uiso 1 1 calc R
C16 C 0.8833(11) 0.4190(11) 0.0563(4) 0.023(2) Uani 1 1 d .
C17 C 0.8818(10) 0.6180(11) 0.1656(3) 0.023(2) Uani 1 1 d .
H17A H 0.9696 0.6916 0.1657 0.027 Uiso 1 1 calc R
H17B H 0.8842 0.5680 0.1944 0.027 Uiso 1 1 calc R
C18 C 0.8082(13) 0.4223(14) 0.0109(4) 0.032(3) Uani 1 1 d .
H18A H 0.8825 0.3771 -0.0102 0.049 Uiso 1 1 calc R
H18B H 0.7876 0.5239 0.0023 0.049 Uiso 1 1 calc R
H18C H 0.7061 0.3679 0.0112 0.049 Uiso 1 1 calc R
C19 C 0.7739(12) 0.7898(12) 0.0505(3) 0.022(2) Uani 1 1 d .
H19 H 0.8060 0.7333 0.0238 0.027 Uiso 1 1 calc R
C20 C 0.9273(13) 0.8561(12) 0.0702(4) 0.028(2) Uani 1 1 d .
H20A H 0.9734 0.9272 0.0496 0.042 Uiso 1 1 calc R
H20B H 1.0062 0.7783 0.0758 0.042 Uiso 1 1 calc R
H20C H 0.9006 0.9053 0.0978 0.042 Uiso 1 1 calc R
C21 C 0.6527(15) 0.9079(12) 0.0362(4) 0.031(2) Uani 1 1 d .
H21A H 0.5896 0.9400 0.0616 0.047 Uiso 1 1 calc R
H21B H 0.5798 0.8675 0.0139 0.047 Uiso 1 1 calc R
H21C H 0.7114 0.9915 0.0239 0.047 Uiso 1 1 calc R
C22 C 0.5048(11) 0.5821(14) 0.0609(3) 0.027(2) Uani 1 1 d .
H22 H 0.5239 0.5937 0.0287 0.033 Uiso 1 1 calc R
C23 C 0.3515(13) 0.6710(13) 0.0733(4) 0.030(2) Uani 1 1 d .
H23A H 0.2572 0.6293 0.0583 0.046 Uiso 1 1 calc R
H23B H 0.3655 0.7731 0.0642 0.046 Uiso 1 1 calc R
H23C H 0.3348 0.6666 0.1051 0.046 Uiso 1 1 calc R
C24 C 0.4726(13) 0.4212(13) 0.0702(4) 0.030(2) Uani 1 1 d .
H24A H 0.4359 0.4096 0.1005 0.044 Uiso 1 1 calc R
H24B H 0.5724 0.3651 0.0658 0.044 Uiso 1 1 calc R
H24C H 0.3890 0.3851 0.0501 0.044 Uiso 1 1 calc R
C25 C 0.5713(13) 0.5193(11) 0.1742(4) 0.026(2) Uani 1 1 d .
H25A H 0.6236 0.4482 0.1547 0.039 Uiso 1 1 calc R
H25B H 0.4540 0.5168 0.1695 0.039 Uiso 1 1 calc R
H25C H 0.5955 0.4947 0.2047 0.039 Uiso 1 1 calc R

loop_
_atom_site_aniso_label
_atom_site_aniso_U_11
_atom_site_aniso_U_22
_atom_site_aniso_U_33
_atom_site_aniso_U_23
_atom_site_aniso_U_13
_atom_site_aniso_U_12
Ir1 0.00919(17) 0.01656(18) 0.01762(18) 0.00088(12) -0.00014(12) 0.00182(11)
P5 0.0079(10) 0.0198(11) 0.0207(11) 0.0005(9) -0.0006(8) 0.0028(9)
C1 0.014(2) 0.029(2) 0.027(2) -0.0031(19) 0.0005(17) 0.0010(18)
C2 0.015(2) 0.029(2) 0.027(2) -0.0035(18) 0.0006(17) 0.0004(17)
C3 0.016(2) 0.029(2) 0.028(2) -0.0039(18) 0.0009(17) -0.0003(17)
C4 0.016(2) 0.028(2) 0.028(2) -0.004(2) 0.0011(18) 0.0001(19)
C5 0.015(2) 0.029(2) 0.027(2) -0.003(2) 0.0003(19) 0.001(2)
C6 0.012(4) 0.047(7) 0.034(5) -0.005(5) 0.006(4) -0.002(5)
C7 0.026(5) 0.031(5) 0.030(5) -0.001(4) -0.003(4) 0.011(5)
C8 0.016(2) 0.029(2) 0.029(2) -0.004(2) 0.0008(19) -0.0009(18)
C9 0.074(10) 0.022(6) 0.043(7) 0.004(5) 0.021(7) -0.003(6)
C10 0.036(6) 0.052(7) 0.023(5) -0.003(5) -0.008(5) 0.030(6)
C11 0.007(4) 0.021(4) 0.026(5) -0.002(4) 0.000(4) 0.004(4)
C12 0.015(4) 0.024(5) 0.023(5) 0.005(4) -0.002(4) 0.004(4)
C13 0.016(5) 0.032(6) 0.042(6) 0.003(5) -0.001(4) 0.007(4)
C14 0.019(5) 0.032(7) 0.049(7) 0.006(5) 0.008(4) 0.007(4)
C15 0.016(5) 0.026(6) 0.044(6) 0.000(5) 0.015(4) 0.006(4)
C16 0.016(5) 0.018(5) 0.034(6) -0.009(4) 0.003(4) -0.001(3)
C17 0.013(4) 0.032(5) 0.023(5) 0.001(4) -0.005(4) 0.004(3)
C18 0.023(6) 0.042(6) 0.032(6) -0.011(5) 0.009(4) 0.003(5)
C19 0.022(5) 0.022(5) 0.024(5) -0.001(4) 0.005(4) 0.000(4)
C20 0.022(5) 0.028(6) 0.035(6) 0.003(5) 0.008(4) -0.004(4)
C21 0.030(5) 0.031(6) 0.032(5) 0.005(4) 0.002(5) 0.008(5)
C22 0.008(5) 0.052(7) 0.022(5) -0.008(5) -0.002(4) 0.004(4)
C23 0.013(5) 0.045(6) 0.033(5) -0.010(5) -0.007(4) 0.009(5)
C24 0.013(5) 0.038(6) 0.038(6) -0.006(5) 0.000(4) -0.012(4)
C25 0.031(6) 0.015(5) 0.031(6) -0.007(4) -0.005(4) 0.002(4)

loop_
_atom_type_symbol
_atom_type_description
_atom_type_scat_dispersion_real
_atom_type_scat_dispersion_imag
_atom_type_scat_source
C C 0.0033 0.0016 'International Tables Vol C Tables 4.2.6.8 and 6.1.1.4'
H H 0.0000 0.0000 'International Tables Vol C Tables 4.2.6.8 and 6.1.1.4'
P P 0.1023 0.0942 'International Tables Vol C Tables 4.2.6.8 and 6.1.1.4'
Ir Ir -1.4442 7.9887 'International Tables Vol C Tables 4.2.6.8 and 6.1.1.4'

loop_
_geom_angle_atom_site_label_1
_geom_angle_atom_site_label_2
_geom_angle_atom_site_label_3
_geom_angle
C25 Ir1 C17 80.9(4)
C25 Ir1 C2 96.6(4)
C17 Ir1 C2 101.1(4)
C25 Ir1 P5 87.4(3)
C17 Ir1 P5 81.3(3)
C2 Ir1 P5 175.6(3)
C25 Ir1 C3 132.5(4)
C17 Ir1 C3 94.8(4)
C2 Ir1 C3 37.5(4)
P5 Ir1 C3 139.0(3)
C25 Ir1 C1 89.4(4)
C17 Ir1 C1 136.7(4)
C2 Ir1 C1 37.9(3)
P5 Ir1 C1 140.8(3)
C3 Ir1 C1 61.8(3)
C25 Ir1 C5 116.9(4)
C17 Ir1 C5 155.4(4)
C2 Ir1 C5 61.9(4)
P5 Ir1 C5 114.6(3)
C3 Ir1 C5 60.8(4)
C1 Ir1 C5 36.2(4)
C25 Ir1 C4 150.8(4)
C17 Ir1 C4 120.6(4)
C2 Ir1 C4 61.9(4)
P5 Ir1 C4 113.7(3)
C3 Ir1 C4 35.9(4)
C1 Ir1 C4 61.4(4)
C5 Ir1 C4 37.0(4)
C11 P5 C19 100.7(4)
C11 P5 C22 107.0(5)
C19 P5 C22 103.5(5)
C11 P5 Ir1 106.1(3)
C19 P5 Ir1 118.1(3)
C22 P5 Ir1 119.5(3)
C5 C1 C2 107.1(9)
C5 C1 C6 128.2(9)
C2 C1 C6 124.7(9)
C5 C1 Ir1 72.3(6)
C2 C1 Ir1 68.4(5)
C6 C1 Ir1 125.1(7)
C3 C2 C1 107.3(9)
C3 C2 C7 126.8(9)
C1 C2 C7 125.4(9)
C3 C2 Ir1 73.6(6)
C1 C2 Ir1 73.7(6)
C7 C2 Ir1 124.2(7)
C4 C3 C2 109.0(9)
C4 C3 C8 125.8(10)
C2 C3 C8 125.2(10)
C4 C3 Ir1 73.1(6)
C2 C3 Ir1 68.9(6)
C8 C3 Ir1 124.8(7)
C3 C4 C5 107.6(9)
C3 C4 C9 125.9(10)
C5 C4 C9 124.3(10)
C3 C4 Ir1 71.0(6)
C5 C4 Ir1 71.2(6)
C9 C4 Ir1 136.6(8)
C1 C5 C4 108.8(9)
C1 C5 C10 123.6(10)
C4 C5 C10 126.6(10)
C1 C5 Ir1 71.6(6)
C4 C5 Ir1 71.8(6)
C10 C5 Ir1 131.6(7)
C1 C6 H6A 109.5
C1 C6 H6B 109.5
H6A C6 H6B 109.5
C1 C6 H6C 109.5
H6A C6 H6C 109.5
H6B C6 H6C 109.5
C2 C7 H7A 109.5
C2 C7 H7B 109.5
H7A C7 H7B 109.5
C2 C7 H7C 109.5
H7A C7 H7C 109.5
H7B C7 H7C 109.5
C3 C8 H8A 109.5
C3 C8 H8B 109.5
H8A C8 H8B 109.5
C3 C8 H8C 109.5
H8A C8 H8C 109.5
H8B C8 H8C 109.5
C4 C9 H9A 109.5
C4 C9 H9B 109.5
H9A C9 H9B 109.5
C4 C9 H9C 109.5
H9A C9 H9C 109.5
H9B C9 H9C 109.5
C5 C10 H10A 109.5
C5 C10 H10B 109.5
H10A C10 H10B 109.5
C5 C10 H10C 109.5
H10A C10 H10C 109.5
H10B C10 H10C 109.5
C12 C11 C16 119.7(9)
C12 C11 P5 111.7(7)
C16 C11 P5 128.5(7)
C11 C12 C13 119.3(10)
C11 C12 C17 119.3(8)
C13 C12 C17 121.3(9)
C14 C13 C12 121.0(11)
C14 C13 H13 119.5
C12 C13 H13 119.5
C13 C14 C15 120.9(10)
C13 C14 H14 119.5
C15 C14 H14 119.5
C14 C15 C16 120.6(10)
C14 C15 H15 119.7
C16 C15 H15 119.7
C15 C16 C11 118.4(10)
C15 C16 C18 117.8(9)
C11 C16 C18 123.9(9)
C12 C17 Ir1 116.8(6)
C12 C17 H17A 108.1
Ir1 C17 H17A 108.1
C12 C17 H17B 108.1
Ir1 C17 H17B 108.1
H17A C17 H17B 107.3
C16 C18 H18A 109.5
C16 C18 H18B 109.5
H18A C18 H18B 109.5
C16 C18 H18C 109.5
H18A C18 H18C 109.5
H18B C18 H18C 109.5
C20 C19 C21 112.0(9)
C20 C19 P5 108.9(7)
C21 C19 P5 112.5(7)
C20 C19 H19 107.8
C21 C19 H19 107.8
P5 C19 H19 107.8
C19 C20 H20A 109.5
C19 C20 H20B 109.5
H20A C20 H20B 109.5
C19 C20 H20C 109.5
H20A C20 H20C 109.5
H20B C20 H20C 109.5
C19 C21 H21A 109.5
C19 C21 H21B 109.5
H21A C21 H21B 109.5
C19 C21 H21C 109.5
H21A C21 H21C 109.5
H21B C21 H21C 109.5
C24 C22 C23 108.6(9)
C24 C22 P5 114.0(7)
C23 C22 P5 109.7(7)
C24 C22 H22 108.1
C23 C22 H22 108.1
P5 C22 H22 108.1
C22 C23 H23A 109.5
C22 C23 H23B 109.5
H23A C23 H23B 109.5
C22 C23 H23C 109.5
H23A C23 H23C 109.5
H23B C23 H23C 109.5
C22 C24 H24A 109.5
C22 C24 H24B 109.5
H24A C24 H24B 109.5
C22 C24 H24C 109.5
H24A C24 H24C 109.5
H24B C24 H24C 109.5
Ir1 C25 H25A 109.5
Ir1 C25 H25B 109.5
H25A C25 H25B 109.5
Ir1 C25 H25C 109.5
H25A C25 H25C 109.5
H25B C25 H25C 109.5

loop_
_geom_bond_atom_site_label_1
_geom_bond_atom_site_label_2
_geom_bond_distance
Ir1 C25 2.100(11)
Ir1 C17 2.114(9)
Ir1 C2 2.195(10)
Ir1 P5 2.228(2)
Ir1 C3 2.256(11)
Ir1 C1 2.267(10)
Ir1 C5 2.276(10)
Ir1 C4 2.284(10)
P5 C11 1.822(9)
P5 C19 1.872(10)
P5 C22 1.876(10)
C1 C5 1.410(15)
C1 C2 1.452(13)
C1 C6 1.489(13)
C2 C3 1.432(15)
C2 C7 1.507(14)
C3 C4 1.399(15)
C3 C8 1.491(14)
C4 C5 1.445(14)
C4 C9 1.524(15)
C5 C10 1.518(14)
C6 H6A 0.9800
C6 H6B 0.9800
C6 H6C 0.9800
C7 H7A 0.9800
C7 H7B 0.9800
C7 H7C 0.9800
C8 H8A 0.9800
C8 H8B 0.9800
C8 H8C 0.9800
C9 H9A 0.9800
C9 H9B 0.9800
C9 H9C 0.9800
C10 H10A 0.9800
C10 H10B 0.9800
C10 H10C 0.9800
C11 C12 1.393(14)
C11 C16 1.420(13)
C12 C13 1.403(14)
C12 C17 1.494(14)
C13 C14 1.355(17)
C13 H13 0.9500
C14 C15 1.369(17)
C14 H14 0.9500
C15 C16 1.411(14)
C15 H15 0.9500
C16 C18 1.518(15)
C17 H17A 0.9900
C17 H17B 0.9900
C18 H18A 0.9800
C18 H18B 0.9800
C18 H18C 0.9800
C19 C20 1.529(14)
C19 C21 1.536(14)
C19 H19 1.0000
C20 H20A 0.9800
C20 H20B 0.9800
C20 H20C 0.9800
C21 H21A 0.9800
C21 H21B 0.9800
C21 H21C 0.9800
C22 C24 1.521(17)
C22 C23 1.552(14)
C22 H22 1.0000
C23 H23A 0.9800
C23 H23B 0.9800
C23 H23C 0.9800
C24 H24A 0.9800
C24 H24B 0.9800
C24 H24C 0.9800
C25 H25A 0.9800
C25 H25B 0.9800
C25 H25C 0.9800

loop_
_geom_torsion_atom_site_label_1
_geom_torsion_atom_site_label_2
_geom_torsion_atom_site_label_3
_geom_torsion_atom_site_label_4
_geom_torsion
C25 Ir1 P5 C11 -65.3(4)
C17 Ir1 P5 C11 15.9(4)
C3 Ir1 P5 C11 103.1(5)
C1 Ir1 P5 C11 -151.2(5)
C5 Ir1 P5 C11 176.2(4)
C4 Ir1 P5 C11 135.6(4)
C25 Ir1 P5 C19 -177.2(5)
C17 Ir1 P5 C19 -96.0(5)
C3 Ir1 P5 C19 -8.8(5)
C1 Ir1 P5 C19 96.8(6)
C5 Ir1 P5 C19 64.3(5)
C4 Ir1 P5 C19 23.7(5)
C25 Ir1 P5 C22 55.6(5)
C17 Ir1 P5 C22 136.7(5)
C3 Ir1 P5 C22 -136.1(6)
C1 Ir1 P5 C22 -30.4(6)
C5 Ir1 P5 C22 -62.9(5)
C4 Ir1 P5 C22 -103.6(5)
C25 Ir1 C1 C5 -141.2(6)
C17 Ir1 C1 C5 142.7(6)
C2 Ir1 C1 C5 117.3(9)
P5 Ir1 C1 C5 -56.0(7)
C3 Ir1 C1 C5 78.3(6)
C4 Ir1 C1 C5 37.3(6)
C25 Ir1 C1 C2 101.5(6)
C17 Ir1 C1 C2 25.4(9)
P5 Ir1 C1 C2 -173.3(5)
C3 Ir1 C1 C2 -39.0(6)
C5 Ir1 C1 C2 -117.3(9)
C4 Ir1 C1 C2 -80.0(6)
C25 Ir1 C1 C6 -16.5(9)
C17 Ir1 C1 C6 -92.5(9)
C2 Ir1 C1 C6 -118.0(11)
P5 Ir1 C1 C6 68.7(10)
C3 Ir1 C1 C6 -157.0(10)
C5 Ir1 C1 C6 124.7(11)
C4 Ir1 C1 C6 162.0(10)
C5 C1 C2 C3 4.1(11)
C6 C1 C2 C3 -175.0(10)
Ir1 C1 C2 C3 66.4(7)
C5 C1 C2 C7 177.0(9)
C6 C1 C2 C7 -2.1(16)
Ir1 C1 C2 C7 -120.7(10)
C5 C1 C2 Ir1 -62.3(7)
C6 C1 C2 Ir1 118.6(10)
C25 Ir1 C2 C3 165.3(6)
C17 Ir1 C2 C3 83.3(6)
C1 Ir1 C2 C3 -114.2(8)
C5 Ir1 C2 C3 -77.7(6)
C4 Ir1 C2 C3 -35.6(6)
C25 Ir1 C2 C1 -80.6(7)
C17 Ir1 C2 C1 -162.5(6)
C3 Ir1 C2 C1 114.2(8)
C5 Ir1 C2 C1 36.4(6)
C4 Ir1 C2 C1 78.6(6)
C25 Ir1 C2 C7 41.5(9)
C17 Ir1 C2 C7 -40.4(9)
C3 Ir1 C2 C7 -123.7(10)
C1 Ir1 C2 C7 122.1(11)
C5 Ir1 C2 C7 158.6(9)
C4 Ir1 C2 C7 -159.3(9)
C1 C2 C3 C4 -4.0(12)
C7 C2 C3 C4 -176.7(10)
Ir1 C2 C3 C4 62.5(7)
C1 C2 C3 C8 175.0(10)
C7 C2 C3 C8 2.3(17)
Ir1 C2 C3 C8 -118.5(10)
C1 C2 C3 Ir1 -66.5(7)
C7 C2 C3 Ir1 120.8(10)
C25 Ir1 C3 C4 -138.8(7)
C17 Ir1 C3 C4 139.2(6)
C2 Ir1 C3 C4 -118.8(8)
P5 Ir1 C3 C4 57.0(7)
C1 Ir1 C3 C4 -79.3(6)
C5 Ir1 C3 C4 -37.8(6)
C25 Ir1 C3 C2 -20.0(8)
C17 Ir1 C3 C2 -102.0(6)
P5 Ir1 C3 C2 175.8(4)
C1 Ir1 C3 C2 39.5(6)
C5 Ir1 C3 C2 81.0(6)
C4 Ir1 C3 C2 118.8(8)
C25 Ir1 C3 C8 99.0(10)
C17 Ir1 C3 C8 17.0(10)
C2 Ir1 C3 C8 119.0(12)
P5 Ir1 C3 C8 -65.2(11)
C1 Ir1 C3 C8 158.6(11)
C5 Ir1 C3 C8 -160.0(11)
C4 Ir1 C3 C8 -122.2(12)
C2 C3 C4 C5 2.3(12)
C8 C3 C4 C5 -176.7(10)
Ir1 C3 C4 C5 62.2(7)
C2 C3 C4 C9 165.8(10)
C8 C3 C4 C9 -13.2(17)
Ir1 C3 C4 C9 -134.3(11)
C2 C3 C4 Ir1 -59.9(7)
C8 C3 C4 Ir1 121.1(10)
C25 Ir1 C4 C3 83.6(10)
C17 Ir1 C4 C3 -49.2(7)
C2 Ir1 C4 C3 37.2(6)
P5 Ir1 C4 C3 -143.1(5)
C1 Ir1 C4 C3 80.6(6)
C5 Ir1 C4 C3 117.0(8)
C25 Ir1 C4 C5 -33.4(10)
C17 Ir1 C4 C5 -166.2(6)
C2 Ir1 C4 C5 -79.8(6)
P5 Ir1 C4 C5 99.9(6)
C3 Ir1 C4 C5 -117.0(8)
C1 Ir1 C4 C5 -36.5(6)
C25 Ir1 C4 C9 -153.8(12)
C17 Ir1 C4 C9 73.3(13)
C2 Ir1 C4 C9 159.7(14)
P5 Ir1 C4 C9 -20.5(13)
C3 Ir1 C4 C9 122.5(15)
C1 Ir1 C4 C9 -156.9(13)
C5 Ir1 C4 C9 -120.4(15)
C2 C1 C5 C4 -2.8(11)
C6 C1 C5 C4 176.3(10)
Ir1 C1 C5 C4 -62.5(7)
C2 C1 C5 C10 -172.0(9)
C6 C1 C5 C10 7.1(17)
Ir1 C1 C5 C10 128.3(10)
C2 C1 C5 Ir1 59.8(7)
C6 C1 C5 Ir1 -121.2(11)
C3 C4 C5 C1 0.3(12)
C9 C4 C5 C1 -163.5(10)
Ir1 C4 C5 C1 62.4(7)
C3 C4 C5 C10 169.1(10)
C9 C4 C5 C10 5.3(17)
Ir1 C4 C5 C10 -128.8(10)
C3 C4 C5 Ir1 -62.1(7)
C9 C4 C5 Ir1 134.1(10)
C25 Ir1 C5 C1 44.6(7)
C17 Ir1 C5 C1 -88.4(10)
C2 Ir1 C5 C1 -38.3(6)
P5 Ir1 C5 C1 144.8(5)
C3 Ir1 C5 C1 -81.2(6)
C4 Ir1 C5 C1 -117.9(8)
C25 Ir1 C5 C4 162.5(6)
C17 Ir1 C5 C4 29.5(12)
C2 Ir1 C5 C4 79.6(6)
P5 Ir1 C5 C4 -97.3(5)
C3 Ir1 C5 C4 36.7(6)
C1 Ir1 C5 C4 117.9(8)
C25 Ir1 C5 C10 -74.4(11)
C17 Ir1 C5 C10 152.7(11)
C2 Ir1 C5 C10 -157.2(12)
P5 Ir1 C5 C10 25.8(11)
C3 Ir1 C5 C10 159.9(12)
C1 Ir1 C5 C10 -118.9(13)
C4 Ir1 C5 C10 123.2(13)
C19 P5 C11 C12 112.8(7)
C22 P5 C11 C12 -139.4(7)
Ir1 P5 C11 C12 -10.7(8)
C19 P5 C11 C16 -66.8(10)
C22 P5 C11 C16 41.0(10)
Ir1 P5 C11 C16 169.6(8)
C16 C11 C12 C13 -2.1(15)
P5 C11 C12 C13 178.2(8)
C16 C11 C12 C17 174.6(9)
P5 C11 C12 C17 -5.1(12)
C11 C12 C13 C14 -0.5(16)
C17 C12 C13 C14 -177.1(10)
C12 C13 C14 C15 1.7(17)
C13 C14 C15 C16 -0.3(17)
C14 C15 C16 C11 -2.2(15)
C14 C15 C16 C18 178.8(10)
C12 C11 C16 C15 3.4(14)
P5 C11 C16 C15 -177.0(8)
C12 C11 C16 C18 -177.7(10)
P5 C11 C16 C18 1.9(15)
C11 C12 C17 Ir1 20.8(12)
C13 C12 C17 Ir1 -162.6(8)
C25 Ir1 C17 C12 67.7(8)
C2 Ir1 C17 C12 162.7(7)
P5 Ir1 C17 C12 -21.1(7)
C3 Ir1 C17 C12 -160.0(8)
C1 Ir1 C17 C12 147.1(7)
C5 Ir1 C17 C12 -153.7(8)
C4 Ir1 C17 C12 -133.5(7)
C11 P5 C19 C20 -67.4(8)
C22 P5 C19 C20 -177.9(7)
Ir1 P5 C19 C20 47.5(8)
C11 P5 C19 C21 167.9(7)
C22 P5 C19 C21 57.4(8)
Ir1 P5 C19 C21 -77.2(8)
C11 P5 C22 C24 38.1(9)
C19 P5 C22 C24 144.0(8)
Ir1 P5 C22 C24 -82.3(8)
C11 P5 C22 C23 160.1(8)
C19 P5 C22 C23 -94.1(8)
Ir1 P5 C22 C23 39.7(9)
